data_7716929
loop_
_publ_author_name
'Podchorodecka, Pamela'
'Dziuk, B\/la\.zej'
'Junga, Robert'
'Szostak, Roman'
'Szostak, Michal'
'Bisz, Elwira'

_publ_section_title
;
 IPr*Thia -- wingtip-flexible, sterically hindered, modular,
 N,C/S,C-chelating thiazole-donor N-heterocyclic carbene ligands
;
_journal_issue 36
_journal_name_full 'Dalton Transactions'
_journal_page_first 14975
_journal_page_last 14985
_journal_paper_doi 10.1039/D4DT01468E
_journal_volume 53
_journal_year 2024
_chemical_formula_sum 'C45 H37 N3 O S Se'
_chemical_formula_weight 746.79
_space_group_crystal_system monoclinic
_space_group_IT_number 14
_space_group_name_Hall '-P 2ybc'
_space_group_name_H-M_alt 'P 1 21/c 1'
_atom_sites_solution_hydrogens geom
_audit_creation_method SHELXL-2014/7
_audit_update_record
;
2024-07-22 deposited with the CCDC.	2024-08-29 downloaded from the CCDC.
;
_cell_angle_alpha 90
_cell_angle_beta 118.220(2)
_cell_angle_gamma 90
_cell_formula_units_Z 4
_cell_length_a 20.3298(3)
_cell_length_b 10.25560(10)
_cell_length_c 20.1417(3)
_cell_measurement_reflns_used 27712
_cell_measurement_temperature 100(2)
_cell_measurement_theta_max 75.1300
_cell_measurement_theta_min 2.4665
_cell_volume 3700.28(11)
_computing_cell_refinement 'CrysAlisPro 1.171.42.42a (Rigaku OD, 2022)'
_computing_data_collection 'CrysAlisPro 1.171.42.42a (Rigaku OD, 2022)'
_computing_data_reduction 'CrysAlisPro 1.171.42.42a (Rigaku OD, 2022)'
_computing_molecular_graphics 'SHELXTL (Sheldrick, 2008)'
_computing_publication_material 'SHELXL-2014/7 (Sheldrick, 2014)'
_computing_structure_refinement 'SHELXL-2014/7 (Sheldrick, 2014)'
_computing_structure_solution 'SHELXL-2014/7 (Sheldrick, 2014)'
_diffrn_ambient_temperature 100(2)
_diffrn_detector_area_resol_mean 10.0000
_diffrn_measured_fraction_theta_full 0.998
_diffrn_measured_fraction_theta_max 0.946
_diffrn_measurement_device 'four-circle diffractometer'
_diffrn_measurement_device_type 'XtaLAB Synergy R, DW system, HyPix-Arc 150'
_diffrn_radiation_type CuK\a
_diffrn_radiation_wavelength 1.54184
_diffrn_reflns_av_R_equivalents 0.0196
_diffrn_reflns_av_unetI/netI 0.0127
_diffrn_reflns_Laue_measured_fraction_full 0.998
_diffrn_reflns_Laue_measured_fraction_max 0.946
_diffrn_reflns_limit_h_max 25
_diffrn_reflns_limit_h_min -25
_diffrn_reflns_limit_k_max 12
_diffrn_reflns_limit_k_min -12
_diffrn_reflns_limit_l_max 23
_diffrn_reflns_limit_l_min -25
_diffrn_reflns_number 37461
_diffrn_reflns_point_group_measured_fraction_full 0.998
_diffrn_reflns_point_group_measured_fraction_max 0.946
_diffrn_reflns_theta_full 67.684
_diffrn_reflns_theta_max 75.599
_diffrn_reflns_theta_min 2.467
_diffrn_source 'Rotating-anode X-ray tube'
_exptl_absorpt_coefficient_mu 2.201
_exptl_absorpt_correction_T_max 0.579
_exptl_absorpt_correction_T_min 0.458
_exptl_absorpt_correction_type multi-scan
_exptl_absorpt_process_details
;
SCALE3 ABSPACK (Rigaku Oxford Diffraction, 2015).
;
_exptl_crystal_colour yellow
_exptl_crystal_density_diffrn 1.341
_exptl_crystal_density_method 'not measured'
_exptl_crystal_description plate
_exptl_crystal_F_000 1544
_exptl_crystal_size_max 0.380
_exptl_crystal_size_mid 0.290
_exptl_crystal_size_min 0.220
_refine_diff_density_max 0.255
_refine_diff_density_min -0.431
_refine_diff_density_rms 0.044
_refine_ls_extinction_method none
_refine_ls_goodness_of_fit_ref 1.061
_refine_ls_hydrogen_treatment constr
_refine_ls_matrix_type full
_refine_ls_number_parameters 463
_refine_ls_number_reflns 7283
_refine_ls_number_restraints 0
_refine_ls_restrained_S_all 1.061
_refine_ls_R_factor_all 0.0274
_refine_ls_R_factor_gt 0.0268
_refine_ls_shift/su_max 0.001
_refine_ls_shift/su_mean 0.000
_refine_ls_structure_factor_coef Fsqd
_refine_ls_weighting_details 'w=1/[\s^2^(Fo^2^)+(0.0311P)^2^+2.3154P] where P=(Fo^2^+2Fc^2^)/3'
_refine_ls_weighting_scheme calc
_refine_ls_wR_factor_gt 0.0682
_refine_ls_wR_factor_ref 0.0686
_reflns_Friedel_coverage 0.000
_reflns_number_gt 7121
_reflns_number_total 7283
_reflns_threshold_expression 'I > 2\s(I)'
_cod_data_source_file d4dt01468e2.cif
_cod_data_source_block se2a
_cod_depositor_comments 'Adding full bibliography for 7716928--7716932.cif.'
_cod_original_sg_symbol_H-M 'P 21/c'
_cod_database_code 7716929
_shelx_shelxl_version_number 2014/7
_shelx_space_group_comment
;
The symmetry employed for this shelxl refinement is uniquely defined
by the following loop, which should always be used as a source of
symmetry information in preference to the above space-group names.
They are only intended as comments.
;
_shelx_estimated_absorpt_t_min 0.488
_shelx_estimated_absorpt_t_max 0.643
_exptl_absorpt_special_details
;
CrysAlisPro, Agilent Technologies,
Version 1.171.37.33c (release 11-04-2014 CrysAlis171 .NET)
(compiled Apr 11 2014,15:12:41)
Empirical absorption correction using spherical harmonics,
 implemented in SCALE3 ABSPACK scaling algorithm.
;

loop_
_space_group_symop_operation_xyz
'x, y, z'
'-x, y+1/2, -z+1/2'
'-x, -y, -z'
'x, -y-1/2, z-1/2'

loop_
_atom_site_label
_atom_site_type_symbol
_atom_site_fract_x
_atom_site_fract_y
_atom_site_fract_z
_atom_site_U_iso_or_equiv
_atom_site_adp_type
_atom_site_occupancy
_atom_site_site_symmetry_order
_atom_site_calc_flag
_atom_site_refinement_flags_posn
_atom_site_refinement_flags_adp
_atom_site_refinement_flags_occupancy
_atom_site_disorder_assembly
_atom_site_disorder_group
Se1 Se 0.63994(2) 0.84326(2) 0.40404(2) 0.02284(6) Uani 1 1 d . . . . .
S1 S 0.71967(2) 0.99121(4) 0.32974(2) 0.02367(8) Uani 1 1 d . . . . .
O1 O 0.58687(6) 0.44493(11) 0.61891(6) 0.0287(2) Uani 1 1 d . . . . .
N1 N 0.76159(6) 0.70240(12) 0.51530(6) 0.0177(2) Uani 1 1 d . . . . .
N2 N 0.79760(6) 0.81795(12) 0.44747(6) 0.0191(2) Uani 1 1 d . . . . .
N3 N 0.86254(7) 0.93964(13) 0.39855(7) 0.0237(3) Uani 1 1 d . . . . .
C1 C 0.73607(8) 0.78745(14) 0.45673(7) 0.0179(3) Uani 1 1 d . . . . .
C2 C 0.83789(8) 0.67831(14) 0.54312(8) 0.0203(3) Uani 1 1 d . . . . .
C3 C 0.86090(8) 0.74795(15) 0.50147(8) 0.0220(3) Uani 1 1 d . . . . .
C4 C 0.71436(7) 0.63601(14) 0.53995(7) 0.0181(3) Uani 1 1 d . . . . .
C5 C 0.68372(8) 0.51611(14) 0.50772(8) 0.0193(3) Uani 1 1 d . . . . .
C6 C 0.64055(8) 0.44961(14) 0.53389(8) 0.0214(3) Uani 1 1 d . . . . .
H6 H 0.6193 0.3675 0.5129 0.026 Uiso 1 1 calc R U . . .
C7 C 0.62863(8) 0.50340(14) 0.59057(8) 0.0221(3) Uani 1 1 d . . . . .
C8 C 0.65747(8) 0.62592(15) 0.62027(8) 0.0214(3) Uani 1 1 d . . . . .
H8 H 0.6481 0.6625 0.6583 0.026 Uiso 1 1 calc R U . . .
C9 C 0.69972(8) 0.69445(14) 0.59452(7) 0.0191(3) Uani 1 1 d . . . . .
C10 C 0.69410(8) 0.46041(14) 0.44281(8) 0.0206(3) Uani 1 1 d . . . . .
H10 H 0.6979 0.5367 0.4139 0.025 Uiso 1 1 calc R U . . .
C11 C 0.76614(8) 0.38355(15) 0.46962(8) 0.0233(3) Uani 1 1 d . . . . .
C12 C 0.80745(9) 0.39511(18) 0.43116(9) 0.0308(4) Uani 1 1 d . . . . .
H12 H 0.7918 0.4547 0.3904 0.037 Uiso 1 1 calc R U . . .
C13 C 0.87128(9) 0.3207(2) 0.45154(10) 0.0397(4) Uani 1 1 d . . . . .
H13 H 0.8985 0.3289 0.4242 0.048 Uiso 1 1 calc R U . . .
C14 C 0.89531(9) 0.23492(18) 0.51135(11) 0.0380(4) Uani 1 1 d . . . . .
H14 H 0.9387 0.1834 0.5250 0.046 Uiso 1 1 calc R U . . .
C15 C 0.85567(9) 0.22455(17) 0.55118(11) 0.0370(4) Uani 1 1 d . . . . .
H15 H 0.8726 0.1671 0.5931 0.044 Uiso 1 1 calc R U . . .
C16 C 0.79112(9) 0.29785(16) 0.53018(10) 0.0308(3) Uani 1 1 d . . . . .
H16 H 0.7639 0.2892 0.5575 0.037 Uiso 1 1 calc R U . . .
C17 C 0.62491(8) 0.38375(15) 0.38864(8) 0.0205(3) Uani 1 1 d . . . . .
C18 C 0.62568(9) 0.25007(15) 0.37739(9) 0.0262(3) Uani 1 1 d . . . . .
H18 H 0.6710 0.2026 0.4032 0.031 Uiso 1 1 calc R U . . .
C19 C 0.56028(9) 0.18568(16) 0.32842(9) 0.0306(3) Uani 1 1 d . . . . .
H19 H 0.5614 0.0945 0.3206 0.037 Uiso 1 1 calc R U . . .
C20 C 0.49377(9) 0.25279(16) 0.29105(8) 0.0274(3) Uani 1 1 d . . . . .
H20 H 0.4492 0.2080 0.2581 0.033 Uiso 1 1 calc R U . . .
C21 C 0.49248(8) 0.38599(16) 0.30198(8) 0.0252(3) Uani 1 1 d . . . . .
H21 H 0.4469 0.4328 0.2766 0.030 Uiso 1 1 calc R U . . .
C22 C 0.55772(8) 0.45105(15) 0.34998(8) 0.0236(3) Uani 1 1 d . . . . .
H22 H 0.5566 0.5426 0.3566 0.028 Uiso 1 1 calc R U . . .
C23 C 0.54437(10) 0.33299(16) 0.57945(11) 0.0360(4) Uani 1 1 d . . . . .
H23A H 0.5127 0.3551 0.5263 0.054 Uiso 1 1 calc R U . . .
H23B H 0.5130 0.3051 0.6017 0.054 Uiso 1 1 calc R U . . .
H23C H 0.5783 0.2621 0.5833 0.054 Uiso 1 1 calc R U . . .
C24 C 0.72678(8) 0.83345(14) 0.62043(8) 0.0204(3) Uani 1 1 d . . . . .
H24 H 0.7231 0.8800 0.5752 0.024 Uiso 1 1 calc R U . . .
C25 C 0.67562(8) 0.90708(14) 0.64365(8) 0.0218(3) Uani 1 1 d . . . . .
C26 C 0.59996(9) 0.91814(15) 0.59096(8) 0.0265(3) Uani 1 1 d . . . . .
H26 H 0.5822 0.8794 0.5427 0.032 Uiso 1 1 calc R U . . .
C27 C 0.55074(9) 0.98456(16) 0.60807(9) 0.0297(3) Uani 1 1 d . . . . .
H27 H 0.4995 0.9902 0.5719 0.036 Uiso 1 1 calc R U . . .
C28 C 0.57614(10) 1.04312(16) 0.67819(9) 0.0300(3) Uani 1 1 d . . . . .
H28 H 0.5425 1.0890 0.6901 0.036 Uiso 1 1 calc R U . . .
C29 C 0.65049(10) 1.03393(17) 0.73010(9) 0.0322(4) Uani 1 1 d . . . . .
H29 H 0.6682 1.0745 0.7779 0.039 Uiso 1 1 calc R U . . .
C30 C 0.70023(9) 0.96577(16) 0.71345(9) 0.0279(3) Uani 1 1 d . . . . .
H30 H 0.7513 0.9595 0.7501 0.034 Uiso 1 1 calc R U . . .
C31 C 0.80881(8) 0.83742(14) 0.67882(8) 0.0217(3) Uani 1 1 d . . . . .
C32 C 0.85638(9) 0.92425(16) 0.66962(9) 0.0283(3) Uani 1 1 d . . . . .
H32 H 0.8372 0.9792 0.6266 0.034 Uiso 1 1 calc R U . . .
C33 C 0.93138(9) 0.93205(18) 0.72229(10) 0.0347(4) Uani 1 1 d . . . . .
H33 H 0.9631 0.9920 0.7152 0.042 Uiso 1 1 calc R U . . .
C34 C 0.95978(9) 0.85198(17) 0.78524(10) 0.0332(4) Uani 1 1 d . . . . .
H34 H 1.0111 0.8569 0.8215 0.040 Uiso 1 1 calc R U . . .
C35 C 0.91311(9) 0.76482(17) 0.79507(9) 0.0312(3) Uani 1 1 d . . . . .
H35 H 0.9325 0.7098 0.8381 0.037 Uiso 1 1 calc R U . . .
C36 C 0.83795(9) 0.75748(16) 0.74214(8) 0.0269(3) Uani 1 1 d . . . . .
H36 H 0.8063 0.6974 0.7493 0.032 Uiso 1 1 calc R U . . .
C37 C 0.88143(8) 0.59136(16) 0.60883(8) 0.0252(3) Uani 1 1 d . . . . .
H37A H 0.9178 0.6433 0.6511 0.038 Uiso 1 1 calc R U . . .
H37B H 0.9077 0.5256 0.5950 0.038 Uiso 1 1 calc R U . . .
H37C H 0.8474 0.5480 0.6236 0.038 Uiso 1 1 calc R U . . .
C38 C 0.93650(9) 0.7452(2) 0.50650(10) 0.0367(4) Uani 1 1 d . . . . .
H38A H 0.9324 0.7146 0.4586 0.055 Uiso 1 1 calc R U . . .
H38B H 0.9689 0.6861 0.5471 0.055 Uiso 1 1 calc R U . . .
H38C H 0.9579 0.8332 0.5171 0.055 Uiso 1 1 calc R U . . .
C39 C 0.79975(8) 0.91054(14) 0.39673(8) 0.0197(3) Uani 1 1 d . . . . .
C40 C 0.85107(9) 1.03401(15) 0.34449(8) 0.0249(3) Uani 1 1 d . . . . .
C41 C 0.90699(10) 1.08867(17) 0.33147(10) 0.0330(4) Uani 1 1 d . . . . .
H41 H 0.9572 1.0598 0.3590 0.040 Uiso 1 1 calc R U . . .
C42 C 0.88765(11) 1.18551(18) 0.27776(11) 0.0371(4) Uani 1 1 d . . . . .
H42 H 0.9252 1.2242 0.2688 0.045 Uiso 1 1 calc R U . . .
C43 C 0.81388(11) 1.22740(17) 0.23656(10) 0.0359(4) Uani 1 1 d . . . . .
H43 H 0.8021 1.2947 0.2003 0.043 Uiso 1 1 calc R U . . .
C44 C 0.75755(10) 1.17263(16) 0.24764(9) 0.0316(4) Uani 1 1 d . . . . .
H44 H 0.7072 1.2006 0.2192 0.038 Uiso 1 1 calc R U . . .
C45 C 0.77720(9) 1.07496(15) 0.30198(8) 0.0243(3) Uani 1 1 d . . . . .

loop_
_atom_site_aniso_label
_atom_site_aniso_U_11
_atom_site_aniso_U_22
_atom_site_aniso_U_33
_atom_site_aniso_U_23
_atom_site_aniso_U_13
_atom_site_aniso_U_12
Se1 0.01633(8) 0.02902(10) 0.02209(9) 0.00712(6) 0.00818(6) 0.00284(6)
S1 0.02213(17) 0.02622(18) 0.02244(17) 0.00565(14) 0.01036(14) 0.00014(14)
O1 0.0370(6) 0.0241(5) 0.0374(6) -0.0005(5) 0.0276(5) -0.0041(5)
N1 0.0165(5) 0.0205(6) 0.0157(5) 0.0002(5) 0.0072(5) 0.0002(5)
N2 0.0170(5) 0.0234(6) 0.0171(5) 0.0015(5) 0.0081(5) 0.0007(5)
N3 0.0244(6) 0.0253(6) 0.0250(6) -0.0003(5) 0.0148(5) -0.0020(5)
C1 0.0189(6) 0.0197(7) 0.0151(6) -0.0016(5) 0.0082(5) -0.0014(5)
C2 0.0173(6) 0.0235(7) 0.0182(7) -0.0007(6) 0.0068(5) 0.0028(5)
C3 0.0174(7) 0.0272(7) 0.0204(7) 0.0013(6) 0.0080(5) 0.0025(6)
C4 0.0163(6) 0.0209(7) 0.0163(6) 0.0031(5) 0.0072(5) 0.0010(5)
C5 0.0190(6) 0.0209(7) 0.0183(6) 0.0009(5) 0.0091(5) 0.0030(5)
C6 0.0224(7) 0.0195(7) 0.0230(7) -0.0003(6) 0.0113(6) -0.0002(6)
C7 0.0221(7) 0.0225(7) 0.0253(7) 0.0036(6) 0.0142(6) 0.0016(6)
C8 0.0250(7) 0.0227(7) 0.0190(7) 0.0008(6) 0.0125(6) 0.0019(6)
C9 0.0195(6) 0.0204(7) 0.0156(6) 0.0018(5) 0.0069(5) 0.0020(5)
C10 0.0227(7) 0.0207(7) 0.0203(7) -0.0015(5) 0.0117(6) -0.0008(6)
C11 0.0213(7) 0.0235(7) 0.0255(7) -0.0077(6) 0.0114(6) -0.0039(6)
C12 0.0235(7) 0.0466(10) 0.0229(7) -0.0062(7) 0.0114(6) -0.0016(7)
C13 0.0232(8) 0.0644(13) 0.0346(9) -0.0128(9) 0.0161(7) 0.0009(8)
C14 0.0211(8) 0.0372(9) 0.0525(11) -0.0126(8) 0.0148(8) 0.0020(7)
C15 0.0273(8) 0.0266(8) 0.0546(11) 0.0059(8) 0.0174(8) 0.0014(7)
C16 0.0265(8) 0.0269(8) 0.0433(9) 0.0049(7) 0.0201(7) 0.0020(6)
C17 0.0224(7) 0.0230(7) 0.0187(6) -0.0008(6) 0.0118(6) 0.0001(6)
C18 0.0246(7) 0.0240(8) 0.0282(8) -0.0027(6) 0.0109(6) 0.0013(6)
C19 0.0326(8) 0.0223(8) 0.0319(8) -0.0030(6) 0.0112(7) -0.0016(7)
C20 0.0262(7) 0.0305(8) 0.0221(7) -0.0003(6) 0.0085(6) -0.0045(6)
C21 0.0236(7) 0.0319(8) 0.0198(7) 0.0031(6) 0.0101(6) 0.0033(6)
C22 0.0271(7) 0.0229(7) 0.0221(7) -0.0002(6) 0.0128(6) 0.0027(6)
C23 0.0416(10) 0.0261(8) 0.0548(11) -0.0039(8) 0.0346(9) -0.0085(7)
C24 0.0247(7) 0.0206(7) 0.0167(6) 0.0002(5) 0.0104(6) -0.0010(6)
C25 0.0277(7) 0.0190(7) 0.0208(7) 0.0010(6) 0.0132(6) 0.0000(6)
C26 0.0316(8) 0.0238(7) 0.0214(7) 0.0005(6) 0.0104(6) 0.0031(6)
C27 0.0310(8) 0.0288(8) 0.0288(8) 0.0056(7) 0.0139(7) 0.0067(7)
C28 0.0382(9) 0.0272(8) 0.0331(8) 0.0049(7) 0.0239(7) 0.0067(7)
C29 0.0408(9) 0.0350(9) 0.0256(8) -0.0053(7) 0.0197(7) 0.0000(7)
C30 0.0290(8) 0.0321(8) 0.0236(7) -0.0035(6) 0.0131(6) -0.0011(7)
C31 0.0247(7) 0.0215(7) 0.0205(7) -0.0037(5) 0.0119(6) -0.0013(6)
C32 0.0310(8) 0.0259(8) 0.0308(8) 0.0015(6) 0.0169(7) -0.0023(6)
C33 0.0302(8) 0.0327(9) 0.0434(10) -0.0035(8) 0.0193(8) -0.0096(7)
C34 0.0235(8) 0.0385(9) 0.0322(9) -0.0078(7) 0.0089(7) -0.0056(7)
C35 0.0293(8) 0.0372(9) 0.0219(7) 0.0008(7) 0.0078(6) -0.0016(7)
C36 0.0265(8) 0.0308(8) 0.0222(7) 0.0004(6) 0.0106(6) -0.0051(6)
C37 0.0215(7) 0.0293(8) 0.0214(7) 0.0045(6) 0.0074(6) 0.0043(6)
C38 0.0198(7) 0.0555(11) 0.0361(9) 0.0171(8) 0.0143(7) 0.0092(7)
C39 0.0218(7) 0.0210(7) 0.0173(6) -0.0023(5) 0.0100(5) -0.0009(5)
C40 0.0311(8) 0.0235(7) 0.0243(7) -0.0035(6) 0.0165(6) -0.0038(6)
C41 0.0360(9) 0.0326(9) 0.0391(9) -0.0006(7) 0.0249(8) -0.0053(7)
C42 0.0481(10) 0.0341(9) 0.0432(10) -0.0010(8) 0.0331(9) -0.0097(8)
C43 0.0531(11) 0.0290(9) 0.0340(9) 0.0038(7) 0.0275(8) -0.0049(8)
C44 0.0402(9) 0.0283(8) 0.0281(8) 0.0030(7) 0.0178(7) -0.0018(7)
C45 0.0311(8) 0.0233(7) 0.0219(7) -0.0021(6) 0.0154(6) -0.0046(6)

loop_
_atom_type_symbol
_atom_type_description
_atom_type_scat_dispersion_real
_atom_type_scat_dispersion_imag
_atom_type_scat_source
C C 0.0181 0.0091 'International Tables Vol C Tables 4.2.6.8 and 6.1.1.4'
H H 0.0000 0.0000 'International Tables Vol C Tables 4.2.6.8 and 6.1.1.4'
N N 0.0311 0.0180 'International Tables Vol C Tables 4.2.6.8 and 6.1.1.4'
O O 0.0492 0.0322 'International Tables Vol C Tables 4.2.6.8 and 6.1.1.4'
S S 0.3331 0.5567 'International Tables Vol C Tables 4.2.6.8 and 6.1.1.4'
Se Se -0.7943 1.1372 'International Tables Vol C Tables 4.2.6.8 and 6.1.1.4'

loop_
_geom_angle_atom_site_label_1
_geom_angle_atom_site_label_2
_geom_angle_atom_site_label_3
_geom_angle
_geom_angle_site_symmetry_1
_geom_angle_site_symmetry_3
_geom_angle_publ_flag
C45 S1 C39 87.69(7) . . ?
C7 O1 C23 116.86(12) . . ?
C1 N1 C2 110.93(11) . . ?
C1 N1 C4 123.98(11) . . ?
C2 N1 C4 124.80(12) . . ?
C1 N2 C39 126.08(12) . . ?
C1 N2 C3 109.30(11) . . ?
C39 N2 C3 124.46(12) . . ?
C39 N3 C40 109.88(13) . . ?
N1 C1 N2 105.29(11) . . ?
N1 C1 Se1 124.93(10) . . ?
N2 C1 Se1 129.77(10) . . ?
C3 C2 N1 107.66(12) . . ?
C3 C2 C37 129.55(13) . . ?
N1 C2 C37 122.78(13) . . ?
C2 C3 N2 106.81(12) . . ?
C2 C3 C38 126.83(14) . . ?
N2 C3 C38 126.21(13) . . ?
C5 C4 C9 121.94(13) . . ?
C5 C4 N1 118.68(12) . . ?
C9 C4 N1 119.37(12) . . ?
C4 C5 C6 118.53(13) . . ?
C4 C5 C10 121.07(12) . . ?
C6 C5 C10 120.35(13) . . ?
C7 C6 C5 120.09(13) . . ?
C7 C6 H6 120.0 . . ?
C5 C6 H6 120.0 . . ?
O1 C7 C6 123.64(13) . . ?
O1 C7 C8 115.75(13) . . ?
C6 C7 C8 120.57(13) . . ?
C9 C8 C7 120.33(13) . . ?
C9 C8 H8 119.8 . . ?
C7 C8 H8 119.8 . . ?
C8 C9 C4 118.39(13) . . ?
C8 C9 C24 122.12(13) . . ?
C4 C9 C24 119.40(12) . . ?
C11 C10 C17 113.19(12) . . ?
C11 C10 C5 112.90(12) . . ?
C17 C10 C5 110.48(11) . . ?
C11 C10 H10 106.6 . . ?
C17 C10 H10 106.6 . . ?
C5 C10 H10 106.6 . . ?
C16 C11 C12 118.45(15) . . ?
C16 C11 C10 122.04(13) . . ?
C12 C11 C10 119.47(14) . . ?
C13 C12 C11 120.94(17) . . ?
C13 C12 H12 119.5 . . ?
C11 C12 H12 119.5 . . ?
C14 C13 C12 120.20(16) . . ?
C14 C13 H13 119.9 . . ?
C12 C13 H13 119.9 . . ?
C13 C14 C15 119.46(16) . . ?
C13 C14 H14 120.3 . . ?
C15 C14 H14 120.3 . . ?
C14 C15 C16 120.36(17) . . ?
C14 C15 H15 119.8 . . ?
C16 C15 H15 119.8 . . ?
C11 C16 C15 120.56(16) . . ?
C11 C16 H16 119.7 . . ?
C15 C16 H16 119.7 . . ?
C18 C17 C22 118.73(14) . . ?
C18 C17 C10 123.09(13) . . ?
C22 C17 C10 118.17(13) . . ?
C17 C18 C19 120.17(15) . . ?
C17 C18 H18 119.9 . . ?
C19 C18 H18 119.9 . . ?
C20 C19 C18 120.73(15) . . ?
C20 C19 H19 119.6 . . ?
C18 C19 H19 119.6 . . ?
C19 C20 C21 119.47(15) . . ?
C19 C20 H20 120.3 . . ?
C21 C20 H20 120.3 . . ?
C20 C21 C22 120.05(14) . . ?
C20 C21 H21 120.0 . . ?
C22 C21 H21 120.0 . . ?
C21 C22 C17 120.82(14) . . ?
C21 C22 H22 119.6 . . ?
C17 C22 H22 119.6 . . ?
O1 C23 H23A 109.5 . . ?
O1 C23 H23B 109.5 . . ?
H23A C23 H23B 109.5 . . ?
O1 C23 H23C 109.5 . . ?
H23A C23 H23C 109.5 . . ?
H23B C23 H23C 109.5 . . ?
C31 C24 C25 114.01(12) . . ?
C31 C24 C9 112.04(12) . . ?
C25 C24 C9 112.25(12) . . ?
C31 C24 H24 105.9 . . ?
C25 C24 H24 105.9 . . ?
C9 C24 H24 105.9 . . ?
C30 C25 C26 118.24(14) . . ?
C30 C25 C24 123.62(14) . . ?
C26 C25 C24 118.12(13) . . ?
C27 C26 C25 121.09(14) . . ?
C27 C26 H26 119.5 . . ?
C25 C26 H26 119.5 . . ?
C26 C27 C28 120.09(15) . . ?
C26 C27 H27 120.0 . . ?
C28 C27 H27 120.0 . . ?
C29 C28 C27 119.30(15) . . ?
C29 C28 H28 120.3 . . ?
C27 C28 H28 120.3 . . ?
C28 C29 C30 120.85(15) . . ?
C28 C29 H29 119.6 . . ?
C30 C29 H29 119.6 . . ?
C25 C30 C29 120.42(15) . . ?
C25 C30 H30 119.8 . . ?
C29 C30 H30 119.8 . . ?
C32 C31 C36 118.57(14) . . ?
C32 C31 C24 119.47(13) . . ?
C36 C31 C24 121.96(13) . . ?
C33 C32 C31 121.14(15) . . ?
C33 C32 H32 119.4 . . ?
C31 C32 H32 119.4 . . ?
C34 C33 C32 119.78(15) . . ?
C34 C33 H33 120.1 . . ?
C32 C33 H33 120.1 . . ?
C35 C34 C33 119.73(15) . . ?
C35 C34 H34 120.1 . . ?
C33 C34 H34 120.1 . . ?
C34 C35 C36 120.26(15) . . ?
C34 C35 H35 119.9 . . ?
C36 C35 H35 119.9 . . ?
C31 C36 C35 120.52(15) . . ?
C31 C36 H36 119.7 . . ?
C35 C36 H36 119.7 . . ?
C2 C37 H37A 109.5 . . ?
C2 C37 H37B 109.5 . . ?
H37A C37 H37B 109.5 . . ?
C2 C37 H37C 109.5 . . ?
H37A C37 H37C 109.5 . . ?
H37B C37 H37C 109.5 . . ?
C3 C38 H38A 109.5 . . ?
C3 C38 H38B 109.5 . . ?
H38A C38 H38B 109.5 . . ?
C3 C38 H38C 109.5 . . ?
H38A C38 H38C 109.5 . . ?
H38B C38 H38C 109.5 . . ?
N3 C39 N2 120.18(13) . . ?
N3 C39 S1 117.19(11) . . ?
N2 C39 S1 122.63(10) . . ?
N3 C40 C45 115.02(13) . . ?
N3 C40 C41 125.09(15) . . ?
C45 C40 C41 119.89(15) . . ?
C42 C41 C40 118.63(17) . . ?
C42 C41 H41 120.7 . . ?
C40 C41 H41 120.7 . . ?
C41 C42 C43 121.01(16) . . ?
C41 C42 H42 119.5 . . ?
C43 C42 H42 119.5 . . ?
C44 C43 C42 121.17(16) . . ?
C44 C43 H43 119.4 . . ?
C42 C43 H43 119.4 . . ?
C43 C44 C45 117.75(16) . . ?
C43 C44 H44 121.1 . . ?
C45 C44 H44 121.1 . . ?
C44 C45 C40 121.53(14) . . ?
C44 C45 S1 128.23(13) . . ?
C40 C45 S1 110.21(11) . . ?

loop_
_geom_bond_atom_site_label_1
_geom_bond_atom_site_label_2
_geom_bond_distance
_geom_bond_site_symmetry_2
_geom_bond_publ_flag
Se1 C1 1.8198(14) . ?
S1 C45 1.7427(15) . ?
S1 C39 1.7545(15) . ?
O1 C7 1.3654(17) . ?
O1 C23 1.431(2) . ?
N1 C1 1.3576(18) . ?
N1 C2 1.3997(17) . ?
N1 C4 1.4432(17) . ?
N2 C1 1.3850(17) . ?
N2 C39 1.4107(18) . ?
N2 C3 1.4250(18) . ?
N3 C39 1.2945(18) . ?
N3 C40 1.391(2) . ?
C2 C3 1.343(2) . ?
C2 C37 1.491(2) . ?
C3 C38 1.492(2) . ?
C4 C5 1.392(2) . ?
C4 C9 1.4019(19) . ?
C5 C6 1.397(2) . ?
C5 C10 1.5300(19) . ?
C6 C7 1.389(2) . ?
C6 H6 0.9500 . ?
C7 C8 1.396(2) . ?
C8 C9 1.386(2) . ?
C8 H8 0.9500 . ?
C9 C24 1.528(2) . ?
C10 C11 1.520(2) . ?
C10 C17 1.528(2) . ?
C10 H10 1.0000 . ?
C11 C16 1.390(2) . ?
C11 C12 1.391(2) . ?
C12 C13 1.390(2) . ?
C12 H12 0.9500 . ?
C13 C14 1.381(3) . ?
C13 H13 0.9500 . ?
C14 C15 1.384(3) . ?
C14 H14 0.9500 . ?
C15 C16 1.393(2) . ?
C15 H15 0.9500 . ?
C16 H16 0.9500 . ?
C17 C18 1.391(2) . ?
C17 C22 1.394(2) . ?
C18 C19 1.392(2) . ?
C18 H18 0.9500 . ?
C19 C20 1.381(2) . ?
C19 H19 0.9500 . ?
C20 C21 1.386(2) . ?
C20 H20 0.9500 . ?
C21 C22 1.388(2) . ?
C21 H21 0.9500 . ?
C22 H22 0.9500 . ?
C23 H23A 0.9800 . ?
C23 H23B 0.9800 . ?
C23 H23C 0.9800 . ?
C24 C31 1.520(2) . ?
C24 C25 1.526(2) . ?
C24 H24 1.0000 . ?
C25 C30 1.387(2) . ?
C25 C26 1.401(2) . ?
C26 C27 1.382(2) . ?
C26 H26 0.9500 . ?
C27 C28 1.390(2) . ?
C27 H27 0.9500 . ?
C28 C29 1.375(2) . ?
C28 H28 0.9500 . ?
C29 C30 1.394(2) . ?
C29 H29 0.9500 . ?
C30 H30 0.9500 . ?
C31 C32 1.390(2) . ?
C31 C36 1.391(2) . ?
C32 C33 1.388(2) . ?
C32 H32 0.9500 . ?
C33 C34 1.387(3) . ?
C33 H33 0.9500 . ?
C34 C35 1.384(2) . ?
C34 H34 0.9500 . ?
C35 C36 1.392(2) . ?
C35 H35 0.9500 . ?
C36 H36 0.9500 . ?
C37 H37A 0.9800 . ?
C37 H37B 0.9800 . ?
C37 H37C 0.9800 . ?
C38 H38A 0.9800 . ?
C38 H38B 0.9800 . ?
C38 H38C 0.9800 . ?
C40 C45 1.396(2) . ?
C40 C41 1.399(2) . ?
C41 C42 1.382(3) . ?
C41 H41 0.9500 . ?
C42 C43 1.395(3) . ?
C42 H42 0.9500 . ?
C43 C44 1.385(2) . ?
C43 H43 0.9500 . ?
C44 C45 1.395(2) . ?
C44 H44 0.9500 . ?

loop_
_geom_torsion_atom_site_label_1
_geom_torsion_atom_site_label_2
_geom_torsion_atom_site_label_3
_geom_torsion_atom_site_label_4
_geom_torsion
_geom_torsion_site_symmetry_1
_geom_torsion_site_symmetry_2
_geom_torsion_site_symmetry_3
_geom_torsion_site_symmetry_4
_geom_torsion_publ_flag
C2 N1 C1 N2 -0.14(15) . . . . ?
C4 N1 C1 N2 -174.17(12) . . . . ?
C2 N1 C1 Se1 179.36(10) . . . . ?
C4 N1 C1 Se1 5.34(19) . . . . ?
C39 N2 C1 N1 -175.02(12) . . . . ?
C3 N2 C1 N1 0.65(15) . . . . ?
C39 N2 C1 Se1 5.5(2) . . . . ?
C3 N2 C1 Se1 -178.82(11) . . . . ?
C1 N1 C2 C3 -0.45(16) . . . . ?
C4 N1 C2 C3 173.52(13) . . . . ?
C1 N1 C2 C37 178.32(13) . . . . ?
C4 N1 C2 C37 -7.7(2) . . . . ?
N1 C2 C3 N2 0.82(16) . . . . ?
C37 C2 C3 N2 -177.84(14) . . . . ?
N1 C2 C3 C38 -174.91(16) . . . . ?
C37 C2 C3 C38 6.4(3) . . . . ?
C1 N2 C3 C2 -0.94(16) . . . . ?
C39 N2 C3 C2 174.82(13) . . . . ?
C1 N2 C3 C38 174.83(16) . . . . ?
C39 N2 C3 C38 -9.4(2) . . . . ?
C1 N1 C4 C5 89.29(17) . . . . ?
C2 N1 C4 C5 -83.91(17) . . . . ?
C1 N1 C4 C9 -89.76(16) . . . . ?
C2 N1 C4 C9 97.04(16) . . . . ?
C9 C4 C5 C6 -3.6(2) . . . . ?
N1 C4 C5 C6 177.40(12) . . . . ?
C9 C4 C5 C10 173.89(13) . . . . ?
N1 C4 C5 C10 -5.13(19) . . . . ?
C4 C5 C6 C7 0.3(2) . . . . ?
C10 C5 C6 C7 -177.17(13) . . . . ?
C23 O1 C7 C6 -10.0(2) . . . . ?
C23 O1 C7 C8 167.67(14) . . . . ?
C5 C6 C7 O1 179.65(13) . . . . ?
C5 C6 C7 C8 2.1(2) . . . . ?
O1 C7 C8 C9 -179.04(13) . . . . ?
C6 C7 C8 C9 -1.3(2) . . . . ?
C7 C8 C9 C4 -1.9(2) . . . . ?
C7 C8 C9 C24 174.67(13) . . . . ?
C5 C4 C9 C8 4.3(2) . . . . ?
N1 C4 C9 C8 -176.63(12) . . . . ?
C5 C4 C9 C24 -172.29(13) . . . . ?
N1 C4 C9 C24 6.73(19) . . . . ?
C4 C5 C10 C11 86.23(16) . . . . ?
C6 C5 C10 C11 -96.35(16) . . . . ?
C4 C5 C10 C17 -145.89(13) . . . . ?
C6 C5 C10 C17 31.53(18) . . . . ?
C17 C10 C11 C16 -84.34(17) . . . . ?
C5 C10 C11 C16 42.1(2) . . . . ?
C17 C10 C11 C12 93.35(17) . . . . ?
C5 C10 C11 C12 -140.20(14) . . . . ?
C16 C11 C12 C13 1.4(2) . . . . ?
C10 C11 C12 C13 -176.34(15) . . . . ?
C11 C12 C13 C14 -0.9(3) . . . . ?
C12 C13 C14 C15 -0.6(3) . . . . ?
C13 C14 C15 C16 1.4(3) . . . . ?
C12 C11 C16 C15 -0.6(2) . . . . ?
C10 C11 C16 C15 177.12(15) . . . . ?
C14 C15 C16 C11 -0.8(3) . . . . ?
C11 C10 C17 C18 12.61(19) . . . . ?
C5 C10 C17 C18 -115.11(15) . . . . ?
C11 C10 C17 C22 -168.68(13) . . . . ?
C5 C10 C17 C22 63.60(16) . . . . ?
C22 C17 C18 C19 -0.1(2) . . . . ?
C10 C17 C18 C19 178.60(14) . . . . ?
C17 C18 C19 C20 -0.7(2) . . . . ?
C18 C19 C20 C21 0.7(2) . . . . ?
C19 C20 C21 C22 0.2(2) . . . . ?
C20 C21 C22 C17 -1.0(2) . . . . ?
C18 C17 C22 C21 1.0(2) . . . . ?
C10 C17 C22 C21 -177.80(13) . . . . ?
C8 C9 C24 C31 102.64(15) . . . . ?
C4 C9 C24 C31 -80.86(15) . . . . ?
C8 C9 C24 C25 -27.15(18) . . . . ?
C4 C9 C24 C25 149.35(13) . . . . ?
C31 C24 C25 C30 -3.9(2) . . . . ?
C9 C24 C25 C30 124.84(15) . . . . ?
C31 C24 C25 C26 174.75(13) . . . . ?
C9 C24 C25 C26 -56.49(17) . . . . ?
C30 C25 C26 C27 -0.6(2) . . . . ?
C24 C25 C26 C27 -179.38(14) . . . . ?
C25 C26 C27 C28 0.8(2) . . . . ?
C26 C27 C28 C29 -0.1(2) . . . . ?
C27 C28 C29 C30 -0.6(3) . . . . ?
C26 C25 C30 C29 -0.1(2) . . . . ?
C24 C25 C30 C29 178.57(15) . . . . ?
C28 C29 C30 C25 0.7(3) . . . . ?
C25 C24 C31 C32 -100.24(16) . . . . ?
C9 C24 C31 C32 130.89(14) . . . . ?
C25 C24 C31 C36 78.98(18) . . . . ?
C9 C24 C31 C36 -49.89(18) . . . . ?
C36 C31 C32 C33 -0.2(2) . . . . ?
C24 C31 C32 C33 179.05(15) . . . . ?
C31 C32 C33 C34 0.1(3) . . . . ?
C32 C33 C34 C35 0.0(3) . . . . ?
C33 C34 C35 C36 -0.1(3) . . . . ?
C32 C31 C36 C35 0.1(2) . . . . ?
C24 C31 C36 C35 -179.09(14) . . . . ?
C34 C35 C36 C31 0.0(3) . . . . ?
C40 N3 C39 N2 -179.08(12) . . . . ?
C40 N3 C39 S1 0.60(16) . . . . ?
C1 N2 C39 N3 173.13(13) . . . . ?
C3 N2 C39 N3 -1.9(2) . . . . ?
C1 N2 C39 S1 -6.5(2) . . . . ?
C3 N2 C39 S1 178.42(11) . . . . ?
C45 S1 C39 N3 -0.86(12) . . . . ?
C45 S1 C39 N2 178.81(12) . . . . ?
C39 N3 C40 C45 0.09(18) . . . . ?
C39 N3 C40 C41 179.42(15) . . . . ?
N3 C40 C41 C42 -177.42(15) . . . . ?
C45 C40 C41 C42 1.9(2) . . . . ?
C40 C41 C42 C43 -0.7(3) . . . . ?
C41 C42 C43 C44 -0.6(3) . . . . ?
C42 C43 C44 C45 0.6(3) . . . . ?
C43 C44 C45 C40 0.6(2) . . . . ?
C43 C44 C45 S1 178.46(13) . . . . ?
N3 C40 C45 C44 177.53(14) . . . . ?
C41 C40 C45 C44 -1.8(2) . . . . ?
N3 C40 C45 S1 -0.71(17) . . . . ?
C41 C40 C45 S1 179.92(12) . . . . ?
C39 S1 C45 C44 -177.27(15) . . . . ?
C39 S1 C45 C40 0.82(11) . . . . ?
